data_7715764
loop_
_publ_author_name
'Feng, Weifang'
'Xiong, Ying'
'Zhang, Ping'
'Li, Minghong'
'Zhang, Yaping'
'Li, Fei'
'Chen, Lin'

_publ_section_title
;
 Bio-inspired bimetallic models for electrochemical CO<sub>2</sub>
 reduction.
;
_journal_issue 20
_journal_name_full 'Dalton transactions (Cambridge, England : 2003)'
_journal_page_first 8604
_journal_page_last 8607
_journal_paper_doi 10.1039/d4dt00858h
_journal_volume 53
_journal_year 2024
_chemical_formula_moiety 'C32 H35 Cl N3 O9 Re'
_chemical_formula_sum 'C32 H35 Cl N3 O9 Re'
_chemical_formula_weight 827.28
_space_group_crystal_system triclinic
_space_group_IT_number 2
_space_group_name_Hall '-P 1'
_space_group_name_H-M_alt 'P -1'
_atom_sites_solution_hydrogens geom
_atom_sites_solution_primary direct
_audit_block_doi 10.5517/ccdc.csd.cc2gvmxw
_audit_creation_date 2023-08-18
_audit_creation_method
;
Olex2 1.5-beta
(compiled 2022.04.07 svn.rca3783a0 for OlexSys, GUI svn.r6439)
;
_audit_update_record
;
2023-08-21 deposited with the CCDC.	2024-04-09 downloaded from the CCDC.
;
_cell_angle_alpha 80.945(2)
_cell_angle_beta 80.953(2)
_cell_angle_gamma 75.907(2)
_cell_formula_units_Z 2
_cell_length_a 10.0720(2)
_cell_length_b 10.7211(3)
_cell_length_c 15.6647(4)
_cell_measurement_reflns_used 16567
_cell_measurement_temperature 220.00(10)
_cell_measurement_theta_max 76.8390
_cell_measurement_theta_min 4.2620
_cell_volume 1607.63(7)
_computing_cell_refinement 'CrysAlisPro 1.171.42.73a (Rigaku OD, 2022)'
_computing_data_collection 'CrysAlisPro 1.171.42.73a (Rigaku OD, 2022)'
_computing_data_reduction 'CrysAlisPro 1.171.42.73a (Rigaku OD, 2022)'
_computing_molecular_graphics 'Olex2 1.5-beta (Dolomanov et al., 2009)'
_computing_publication_material 'Olex2 1.5-beta (Dolomanov et al., 2009)'
_computing_structure_refinement 'SHELXL 2018/3 (Sheldrick, 2015)'
_computing_structure_solution 'SHELXS  (Sheldrick, 2008)'
_diffrn_ambient_environment N~2~
_diffrn_ambient_temperature 220.00(10)
_diffrn_detector 'Hybrid Pixel Array Detector'
_diffrn_detector_area_resol_mean 10.0000
_diffrn_detector_type HyPix
_diffrn_measured_fraction_theta_full 0.995
_diffrn_measured_fraction_theta_max 0.948
_diffrn_measurement_details
;
List of Runs (angles in degrees, time in seconds):

  # Type    Start    End  Width  t~exp~   \w     \q     \k     \f   Frames
#--------------------------------------------------------------------------
  1  \w     -7.00  25.00   0.50    0.30    --  -48.28  19.00 120.00   64
  2  \w    -21.00  26.00   0.50    0.30    --  -48.28  19.00   0.00   94
  3  \w    -22.00  16.00   0.50    0.30    --  -48.28  19.00 -90.00   76
  4  \w     29.00 120.00   0.50    0.30    --   48.28  77.00   0.00  182
  5  \w    132.00 166.00   0.50    0.50    --  105.91  19.00 120.00   68
  6  \w    101.00 127.00   0.50    0.50    --  105.91  19.00 120.00   52
  7  \w     98.00 173.00   0.50    0.50    --  105.91  38.00   0.00  150
  8  \w     65.00 120.00   0.50    0.30    --   48.28 145.00  -2.00  110
  9  \w     93.00 118.00   0.50    0.50    --  105.91 145.00  -2.00   50
 10  \w     77.00 135.00   0.50    0.50    --  105.91 127.00-170.00  116
 11  \w     34.00  68.00   0.50    0.50    --  105.91 -57.00 -90.00   68
 12  \w     34.00  66.00   0.50    0.50    --  105.91 -57.00 -60.00   64
 13  \w     43.00  68.00   0.50    0.50    --  105.91 -57.00   0.00   50
 14  \w    -13.00  26.00   0.50    0.30    --   48.28 -19.00  30.00   78
 15  \w    -23.00  28.00   0.50    0.30    --   48.28 -19.00  90.00  102
 16  \w     34.00  67.00   0.50    0.50    --  105.91 -57.00 120.00   66
 17  \w     59.00  85.00   0.50    0.50    --  105.91 -77.00  90.00   52
 18  \w     81.00 106.00   0.50    0.50    --  105.91 -99.00 120.00   50
 19  \w     64.00 106.00   0.50    0.50    --  105.91-127.00 113.00   84
 20  \w     55.00  95.00   0.50    0.30    --   48.28-127.00 113.00   80
 21  \w     41.00 108.00   0.50    0.50    --  105.91-107.00 124.23  134
 22  \w     66.00 104.00   0.50    0.30    --   48.28-145.00 -55.00   76
 23  \w     62.00  96.00   0.50    0.50    --  105.91-125.00-150.00   68
 24  \w     95.00 126.00   0.50    0.50    --  105.91-145.00 -55.00   62
 25  \w     38.00  91.00   0.50    0.50    --  105.91-145.00 -55.00  106
 26  \w     59.00 105.00   0.50    0.50    --  105.91 -99.00 -30.00   92
 27  \w    -72.00 -44.00   0.50    0.30    --  -48.28 145.00  -2.00   56
 28  \w    -73.00 -35.00   0.50    0.50    -- -104.00 125.00 -30.00   76
 29  \w   -126.00 -32.00   0.50    0.50    -- -104.00 145.00  -2.00  188
 30  \w   -109.00 -83.00   0.50    0.50    -- -104.00 125.00 -30.00   52
 31  \w   -105.00 -73.00   0.50    0.50    -- -104.00 127.00-170.00   64
 32  \w    -80.00 -54.00   0.50    0.30    --  -48.28 127.00-170.00   52
 33  \w    -60.00 -32.00   0.50    0.50    -- -104.00  57.00 -30.00   56
 34  \w    -81.00 -33.00   0.50    0.50    -- -104.00  77.00  30.00   96
 35  \w    -64.00 -33.00   0.50    0.50    -- -104.00  57.00-120.00   62
 36  \w    -64.00 -39.00   0.50    0.50    -- -104.00  57.00-150.00   50
 37  \w    -64.00 -32.00   0.50    0.50    -- -104.00  57.00-180.00   64
 38  \w   -175.00 -95.00   0.50    0.50    -- -104.00 -38.00-180.00  160
 39  \w   -173.00-135.00   0.50    0.50    -- -104.00-125.00-180.00   76
 40  \w   -110.00 -74.00   0.50    0.50    -- -104.00-125.00-180.00   72
 41  \w   -116.00 -70.00   0.50    0.30    --  -48.28-145.00 -55.00   92
 42  \w   -139.00-114.00   0.50    0.50    -- -104.00-145.00 -55.00   50
 43  \w   -126.00-100.00   0.50    0.50    -- -104.00 -99.00  60.00   52
 44  \w   -172.00 -88.00   0.50    0.50    -- -104.00-127.00 113.00  168
 45  \w   -174.00 -88.00   0.50    0.50    -- -104.00 -99.00 150.00  172
;
_diffrn_measurement_device 'four-circle diffractometer'
_diffrn_measurement_device_type 'XtaLAB Synergy R, DW system, HyPix'
_diffrn_measurement_method '\w scans'
_diffrn_orient_matrix_type 'CrysAlisPro convention (1999,Acta A55,543-557)'
_diffrn_orient_matrix_UB_11 0.0318395000
_diffrn_orient_matrix_UB_12 0.0259542000
_diffrn_orient_matrix_UB_13 0.0877746000
_diffrn_orient_matrix_UB_21 0.0808606000
_diffrn_orient_matrix_UB_22 0.1005334000
_diffrn_orient_matrix_UB_23 -0.0482203000
_diffrn_orient_matrix_UB_31 -0.1330669000
_diffrn_orient_matrix_UB_32 0.1073003000
_diffrn_orient_matrix_UB_33 0.0065828000
_diffrn_radiation_monochromator mirror
_diffrn_radiation_probe x-ray
_diffrn_radiation_type 'Cu K\a'
_diffrn_radiation_wavelength 1.54184
_diffrn_reflns_av_R_equivalents 0.0768
_diffrn_reflns_av_unetI/netI 0.0564
_diffrn_reflns_Laue_measured_fraction_full 0.995
_diffrn_reflns_Laue_measured_fraction_max 0.948
_diffrn_reflns_limit_h_max 12
_diffrn_reflns_limit_h_min -12
_diffrn_reflns_limit_k_max 13
_diffrn_reflns_limit_k_min -13
_diffrn_reflns_limit_l_max 19
_diffrn_reflns_limit_l_min -19
_diffrn_reflns_number 21513
_diffrn_reflns_point_group_measured_fraction_full 0.995
_diffrn_reflns_point_group_measured_fraction_max 0.948
_diffrn_reflns_theta_full 67.684
_diffrn_reflns_theta_max 77.225
_diffrn_reflns_theta_min 2.879
_diffrn_source 'Rotating-anode X-ray tube'
_diffrn_source_type 'Rigaku (Cu) X-ray Source'
_exptl_absorpt_coefficient_mu 8.658
_exptl_absorpt_correction_T_max 1.00000
_exptl_absorpt_correction_T_min 0.62968
_exptl_absorpt_correction_type multi-scan
_exptl_absorpt_process_details
;
CrysAlisPro 1.171.42.73a (Rigaku Oxford Diffraction, 2022)
Empirical absorption correction using spherical harmonics,
implemented in SCALE3 ABSPACK scaling algorithm.
;
_exptl_crystal_colour 'light yellow'
_exptl_crystal_density_diffrn 1.709
_exptl_crystal_description block
_exptl_crystal_F_000 824
_exptl_crystal_size_max 0.15
_exptl_crystal_size_mid 0.13
_exptl_crystal_size_min 0.11
_refine_diff_density_max 1.082
_refine_diff_density_min -1.007
_refine_diff_density_rms 0.174
_refine_ls_extinction_method none
_refine_ls_goodness_of_fit_ref 1.088
_refine_ls_hydrogen_treatment constr
_refine_ls_matrix_type full
_refine_ls_number_parameters 415
_refine_ls_number_reflns 6472
_refine_ls_number_restraints 355
_refine_ls_restrained_S_all 1.083
_refine_ls_R_factor_all 0.0524
_refine_ls_R_factor_gt 0.0489
_refine_ls_shift/su_max 0.002
_refine_ls_shift/su_mean 0.000
_refine_ls_structure_factor_coef Fsqd
_refine_ls_weighting_details 'w=1/[\s^2^(Fo^2^)+(0.0900P)^2^+1.8724P] where P=(Fo^2^+2Fc^2^)/3'
_refine_ls_weighting_scheme calc
_refine_ls_wR_factor_gt 0.1342
_refine_ls_wR_factor_ref 0.1360
_reflns_Friedel_coverage 0.000
_reflns_number_gt 6030
_reflns_number_total 6472
_reflns_threshold_expression 'I > 2\s(I)'
_cod_data_source_file d4dt00858h2.cif
_cod_data_source_block l1
_cod_depositor_comments 'Adding full bibliography for 7715764.cif.'
_cod_database_code 7715764
_shelx_shelxl_version_number 2018/3
_chemical_oxdiff_formula 'C H O N Re Cl'
_shelx_space_group_comment
;
The symmetry employed for this shelxl refinement is uniquely defined
by the following loop, which should always be used as a source of
symmetry information in preference to the above space-group names.
They are only intended as comments.
;
_olex2_refinement_description
;
1. Fixed Uiso
 At 1.2 times of:
  All C(H) groups, All C(H,H) groups
2. Restrained distances
 O8-C31 = O9-C32
 1.15 with sigma of 0.01
 O8-C31 \\sim O9-C32
 with sigma of 0.02
 Re1-C31 \\sim Re1-C32
 with sigma of 0.02
3. Rigid body (RIGU) restrains
 Re1, Cl1, O1, O2, O3, O4, O5, O6, O7, O8, O9, N1, N2, N3, C1, H1A, H1B, C2,
 H2A, H2B, C3, H3A, H3B, C4, H4A, H4B, C5, H5A, H5B, C6, H6A, H6B, C7, H7A, H7B,
  C8, H8A, H8B, C9, H9A, H9B, C10, H10A, H10B, C11, H11A, H11B, C12, H12A, H12B,
  C13, C14, C15, H15, C16, H16, C17, H17, C18, H18, C19, C20, C21, H21, C22,
 H22, C23, H23, C24, C25, C26, H26, C27, H27, C28, H28, C29, H29, C30, C31, C32
 with sigma for 1-2 distances of 0.001 and sigma for 1-3 distances of 0.004
4.a Secondary CH2 refined with riding coordinates:
 C1(H1A,H1B), C2(H2A,H2B), C3(H3A,H3B), C4(H4A,H4B), C5(H5A,H5B), C6(H6A,H6B),
 C7(H7A,H7B), C8(H8A,H8B), C9(H9A,H9B), C10(H10A,H10B), C11(H11A,H11B),
 C12(H12A,H12B)
4.b Aromatic/amide H refined with riding coordinates:
 C15(H15), C16(H16), C17(H17), C18(H18), C21(H21), C22(H22), C23(H23),
 C26(H26), C27(H27), C28(H28), C29(H29)
;
_olex2_submission_special_instructions 'No special instructions were received'
_oxdiff_exptl_absorpt_empirical_details
;
Empirical correction (ABSPACK) includes:
- Absorption correction using spherical harmonics
- Frame scaling
;
_oxdiff_exptl_absorpt_empirical_full_max 2.595
_oxdiff_exptl_absorpt_empirical_full_min 0.385

loop_
_space_group_symop_operation_xyz
'x, y, z'
'-x, -y, -z'

loop_
_atom_site_label
_atom_site_type_symbol
_atom_site_fract_x
_atom_site_fract_y
_atom_site_fract_z
_atom_site_U_iso_or_equiv
_atom_site_adp_type
_atom_site_occupancy
_atom_site_site_symmetry_order
_atom_site_calc_flag
_atom_site_refinement_flags_posn
_atom_site_refinement_flags_adp
_atom_site_refinement_flags_occupancy
_atom_site_disorder_assembly
_atom_site_disorder_group
Re1 Re 0.44085(2) 0.08262(2) 0.74500(2) 0.02725(11) Uani 1 1 d D . . . .
Cl1 Cl 0.46973(15) 0.29706(14) 0.66364(9) 0.0395(3) Uani 1 1 d . . . . .
O1 O 0.2131(4) 0.7086(4) 0.6396(3) 0.0376(9) Uani 1 1 d . . . . .
O2 O 0.0843(5) 0.6895(4) 0.4940(3) 0.0405(9) Uani 1 1 d . . . . .
O3 O -0.2110(6) 0.7233(6) 0.5153(3) 0.0627(15) Uani 1 1 d . . . . .
O4 O -0.3105(6) 0.6406(5) 0.6905(3) 0.0480(11) Uani 1 1 d . . . . .
O5 O -0.1028(5) 0.5302(5) 0.8301(3) 0.0544(13) Uani 1 1 d . . . . .
O6 O 0.2780(5) 0.5210(4) 0.9486(3) 0.0452(10) Uani 1 1 d . . . . .
O7 O 0.1264(4) 0.1551(5) 0.7911(3) 0.0478(11) Uani 1 1 d . . . . .
O8 O 0.3687(7) -0.0127(5) 0.5879(3) 0.0621(14) Uani 1 1 d D . . . .
O9 O 0.4265(8) -0.1752(7) 0.8551(4) 0.0773(18) Uani 1 1 d D . . . .
N1 N 0.1925(5) 0.5303(5) 0.8221(3) 0.0335(9) Uani 1 1 d . . . . .
N2 N 0.5275(5) 0.1577(4) 0.8441(3) 0.0258(8) Uani 1 1 d . . . . .
N3 N 0.6625(5) 0.0210(4) 0.7146(3) 0.0302(9) Uani 1 1 d . . . . .
C1 C 0.1872(7) 0.7607(7) 0.4877(4) 0.0414(12) Uani 1 1 d . . . . .
H1A H 0.143873 0.851180 0.498200 0.050 Uiso 1 1 calc R U . . .
H1B H 0.238751 0.762326 0.428364 0.050 Uiso 1 1 calc R U . . .
C2 C 0.2854(6) 0.6983(7) 0.5543(4) 0.0414(13) Uani 1 1 d . . . . .
H2A H 0.323495 0.605981 0.546661 0.050 Uiso 1 1 calc R U . . .
H2B H 0.363141 0.742310 0.546062 0.050 Uiso 1 1 calc R U . . .
C3 C -0.0021(7) 0.7357(7) 0.4277(4) 0.0430(13) Uani 1 1 d . . . . .
H3A H 0.051276 0.717635 0.370576 0.052 Uiso 1 1 calc R U . . .
H3B H -0.036422 0.830705 0.425923 0.052 Uiso 1 1 calc R U . . .
C4 C -0.1218(7) 0.6714(6) 0.4442(4) 0.0409(12) Uani 1 1 d . . . . .
H4A H -0.170640 0.688627 0.391928 0.049 Uiso 1 1 calc R U . . .
H4B H -0.089363 0.576476 0.458022 0.049 Uiso 1 1 calc R U . . .
C5 C -0.3288(8) 0.6702(10) 0.5403(5) 0.0608(18) Uani 1 1 d . . . . .
H5A H -0.342574 0.626969 0.492087 0.073 Uiso 1 1 calc R U . . .
H5B H -0.410887 0.741322 0.550563 0.073 Uiso 1 1 calc R U . . .
C6 C -0.3170(8) 0.5736(8) 0.6216(5) 0.0515(15) Uani 1 1 d . . . . .
H6A H -0.398113 0.533844 0.634433 0.062 Uiso 1 1 calc R U . . .
H6B H -0.232879 0.503940 0.613565 0.062 Uiso 1 1 calc R U . . .
C7 C -0.3226(8) 0.5670(8) 0.7740(5) 0.0585(17) Uani 1 1 d . . . . .
H7A H -0.289116 0.473556 0.768239 0.070 Uiso 1 1 calc R U . . .
H7B H -0.420727 0.581952 0.799392 0.070 Uiso 1 1 calc R U . . .
C8 C -0.2400(7) 0.6054(8) 0.8329(4) 0.0553(16) Uani 1 1 d . . . . .
H8A H -0.237640 0.697868 0.816037 0.066 Uiso 1 1 calc R U . . .
H8B H -0.286207 0.596007 0.893441 0.066 Uiso 1 1 calc R U . . .
C9 C -0.0171(7) 0.5529(7) 0.7512(4) 0.0400(12) Uani 1 1 d . . . . .
H9A H -0.019930 0.646743 0.736620 0.048 Uiso 1 1 calc R U . . .
H9B H -0.049333 0.523156 0.703015 0.048 Uiso 1 1 calc R U . . .
C10 C 0.1277(6) 0.4792(6) 0.7632(4) 0.0340(10) Uani 1 1 d . . . . .
H10A H 0.125994 0.387867 0.785540 0.041 Uiso 1 1 calc R U . . .
H10B H 0.184803 0.479923 0.705653 0.041 Uiso 1 1 calc R U . . .
C11 C 0.2226(7) 0.6596(6) 0.7938(4) 0.0382(12) Uani 1 1 d . . . . .
H11A H 0.274365 0.679424 0.836812 0.046 Uiso 1 1 calc R U . . .
H11B H 0.134430 0.725256 0.793073 0.046 Uiso 1 1 calc R U . . .
C12 C 0.3056(6) 0.6701(6) 0.7042(4) 0.0395(12) Uani 1 1 d . . . . .
H12A H 0.362357 0.734836 0.700262 0.047 Uiso 1 1 calc R U . . .
H12B H 0.368255 0.585447 0.694407 0.047 Uiso 1 1 calc R U . . .
C13 C 0.2268(5) 0.4706(5) 0.9004(3) 0.0296(9) Uani 1 1 d . . . . .
C14 C 0.1993(6) 0.3379(5) 0.9313(3) 0.0297(9) Uani 1 1 d . . . . .
C15 C 0.0650(6) 0.3281(6) 0.9656(4) 0.0357(11) Uani 1 1 d . . . . .
H15 H -0.007757 0.403433 0.962704 0.043 Uiso 1 1 calc R U . . .
C16 C 0.0360(7) 0.2108(6) 1.0037(4) 0.0404(12) Uani 1 1 d . . . . .
H16 H -0.056028 0.205698 1.026332 0.048 Uiso 1 1 calc R U . . .
C17 C 0.1430(7) 0.0993(6) 1.0088(4) 0.0442(13) Uani 1 1 d . . . . .
H17 H 0.123569 0.018425 1.034924 0.053 Uiso 1 1 calc R U . . .
C18 C 0.2768(6) 0.1070(6) 0.9758(4) 0.0359(11) Uani 1 1 d . . . . .
H18 H 0.348986 0.031315 0.980184 0.043 Uiso 1 1 calc R U . . .
C19 C 0.3073(6) 0.2252(5) 0.9360(3) 0.0314(10) Uani 1 1 d . . . . .
C20 C 0.4558(6) 0.2283(5) 0.9075(3) 0.0283(9) Uani 1 1 d . . . . .
C21 C 0.5196(6) 0.2951(6) 0.9520(4) 0.0355(11) Uani 1 1 d . . . . .
H21 H 0.467177 0.343737 0.996570 0.043 Uiso 1 1 calc R U . . .
C22 C 0.6590(6) 0.2910(6) 0.9316(4) 0.0374(11) Uani 1 1 d . . . . .
H22 H 0.702830 0.338618 0.960295 0.045 Uiso 1 1 calc R U . . .
C23 C 0.7332(6) 0.2161(5) 0.8684(4) 0.0324(10) Uani 1 1 d . . . . .
H23 H 0.829568 0.209895 0.853845 0.039 Uiso 1 1 calc R U . . .
C24 C 0.6651(5) 0.1498(5) 0.8262(3) 0.0263(8) Uani 1 1 d . . . . .
C25 C 0.7409(5) 0.0644(5) 0.7603(3) 0.0281(9) Uani 1 1 d . . . . .
C26 C 0.8838(6) 0.0267(6) 0.7474(4) 0.0347(11) Uani 1 1 d . . . . .
H26 H 0.937635 0.058331 0.780036 0.042 Uiso 1 1 calc R U . . .
C27 C 0.9475(6) -0.0570(6) 0.6870(4) 0.0386(11) Uani 1 1 d . . . . .
H27 H 1.045247 -0.082293 0.677073 0.046 Uiso 1 1 calc R U . . .
C28 C 0.8683(6) -0.1029(6) 0.6419(4) 0.0396(11) Uani 1 1 d . . . . .
H28 H 0.910046 -0.162999 0.601611 0.048 Uiso 1 1 calc R U . . .
C29 C 0.7267(6) -0.0612(6) 0.6554(4) 0.0364(11) Uani 1 1 d . . . . .
H29 H 0.672113 -0.090874 0.622084 0.044 Uiso 1 1 calc R U . . .
C30 C 0.2455(6) 0.1325(6) 0.7754(4) 0.0355(11) Uani 1 1 d . . . . .
C31 C 0.3955(7) 0.0222(6) 0.6455(4) 0.0390(12) Uani 1 1 d D . . . .
C32 C 0.4398(7) -0.0891(6) 0.8183(4) 0.0450(13) Uani 1 1 d D . . . .

loop_
_atom_site_aniso_label
_atom_site_aniso_U_11
_atom_site_aniso_U_22
_atom_site_aniso_U_33
_atom_site_aniso_U_23
_atom_site_aniso_U_13
_atom_site_aniso_U_12
Re1 0.02774(16) 0.02580(15) 0.03106(16) -0.00762(10) -0.00512(10) -0.00787(10)
Cl1 0.0393(7) 0.0390(7) 0.0414(7) -0.0074(6) -0.0062(5) -0.0090(6)
O1 0.0315(18) 0.048(2) 0.0319(17) -0.0061(15) -0.0031(13) -0.0054(17)
O2 0.043(2) 0.044(2) 0.0347(19) 0.0017(16) -0.0081(16) -0.0133(17)
O3 0.056(3) 0.096(4) 0.050(3) -0.035(3) 0.010(2) -0.038(3)
O4 0.069(3) 0.041(2) 0.037(2) -0.0001(16) -0.0144(18) -0.016(2)
O5 0.042(2) 0.073(3) 0.034(2) 0.008(2) -0.0015(16) 0.004(2)
O6 0.067(3) 0.034(2) 0.041(2) -0.0079(16) -0.024(2) -0.0104(19)
O7 0.0310(16) 0.052(3) 0.066(3) -0.018(2) -0.0071(16) -0.0125(16)
O8 0.086(4) 0.058(3) 0.053(2) -0.024(2) -0.025(2) -0.016(3)
O9 0.091(5) 0.080(3) 0.072(4) -0.015(3) -0.011(3) -0.037(3)
N1 0.042(2) 0.031(2) 0.0329(18) -0.0052(15) -0.0113(16) -0.0124(18)
N2 0.0295(16) 0.0224(18) 0.0262(17) -0.0062(14) -0.0055(13) -0.0042(14)
N3 0.033(2) 0.0248(19) 0.034(2) -0.0087(16) -0.0047(15) -0.0042(15)
C1 0.044(3) 0.049(3) 0.033(3) -0.004(2) -0.001(2) -0.016(2)
C2 0.035(3) 0.054(4) 0.034(2) -0.005(2) 0.0017(17) -0.013(2)
C3 0.046(3) 0.049(3) 0.033(2) 0.001(2) -0.008(2) -0.010(2)
C4 0.047(3) 0.045(3) 0.031(2) -0.005(2) -0.0082(19) -0.009(2)
C5 0.053(3) 0.095(5) 0.047(3) -0.014(3) -0.006(3) -0.036(3)
C6 0.045(3) 0.066(4) 0.055(3) -0.020(2) -0.004(2) -0.026(3)
C7 0.050(4) 0.068(4) 0.048(3) 0.017(3) -0.011(2) -0.008(3)
C8 0.041(2) 0.074(4) 0.038(3) 0.003(3) -0.002(2) 0.006(2)
C9 0.039(2) 0.052(3) 0.028(2) -0.002(2) -0.0069(17) -0.011(2)
C10 0.040(2) 0.034(3) 0.031(2) -0.009(2) -0.0072(19) -0.011(2)
C11 0.053(3) 0.029(2) 0.037(2) -0.0048(19) -0.013(2) -0.012(2)
C12 0.038(3) 0.040(3) 0.043(2) 0.002(2) -0.0123(18) -0.013(2)
C13 0.030(2) 0.0290(19) 0.0294(18) -0.0099(15) -0.0045(16) -0.0016(17)
C14 0.0341(19) 0.0304(19) 0.024(2) -0.0077(16) -0.0060(16) -0.0029(15)
C15 0.035(2) 0.038(2) 0.031(2) -0.0069(19) -0.0008(18) -0.0027(19)
C16 0.041(3) 0.043(2) 0.034(3) -0.003(2) 0.001(2) -0.0067(18)
C17 0.043(2) 0.041(3) 0.043(3) 0.006(2) -0.001(2) -0.0078(19)
C18 0.038(2) 0.032(2) 0.034(3) 0.0015(19) -0.0053(19) -0.0031(19)
C19 0.0308(19) 0.033(2) 0.027(2) 0.0003(17) -0.0054(17) -0.0031(15)
C20 0.0312(19) 0.025(2) 0.028(2) -0.0067(16) -0.0042(15) -0.0025(16)
C21 0.039(2) 0.034(3) 0.036(3) -0.015(2) -0.0066(18) -0.0047(19)
C22 0.039(2) 0.034(3) 0.042(3) -0.011(2) -0.0089(19) -0.0069(19)
C23 0.028(2) 0.031(2) 0.041(2) -0.0081(19) -0.0082(18) -0.0068(18)
C24 0.0289(17) 0.022(2) 0.028(2) -0.0036(16) -0.0061(14) -0.0046(15)
C25 0.0290(19) 0.024(2) 0.032(2) -0.0052(16) -0.0023(14) -0.0060(15)
C26 0.0291(19) 0.034(2) 0.040(3) -0.008(2) -0.0004(17) -0.0052(17)
C27 0.032(3) 0.037(3) 0.041(2) -0.006(2) 0.0048(18) -0.001(2)
C28 0.041(2) 0.034(3) 0.039(3) -0.010(2) 0.0037(18) -0.0004(18)
C29 0.038(2) 0.031(2) 0.039(3) -0.013(2) 0.0027(19) -0.0048(18)
C30 0.0319(17) 0.035(3) 0.044(3) -0.010(2) -0.0093(17) -0.0101(17)
C31 0.045(3) 0.036(3) 0.040(2) -0.012(2) -0.009(2) -0.010(2)
C32 0.037(3) 0.062(3) 0.048(3) -0.040(2) 0.009(2) -0.023(2)

loop_
_atom_type_symbol
_atom_type_description
_atom_type_scat_dispersion_real
_atom_type_scat_dispersion_imag
_atom_type_scat_source
C C 0.0181 0.0091 'International Tables Vol C Tables 4.2.6.8 and 6.1.1.4'
H H 0.0000 0.0000 'International Tables Vol C Tables 4.2.6.8 and 6.1.1.4'
Cl Cl 0.3639 0.7018 'International Tables Vol C Tables 4.2.6.8 and 6.1.1.4'
N N 0.0311 0.0180 'International Tables Vol C Tables 4.2.6.8 and 6.1.1.4'
O O 0.0492 0.0322 'International Tables Vol C Tables 4.2.6.8 and 6.1.1.4'
Re Re -5.2083 5.8923 'International Tables Vol C Tables 4.2.6.8 and 6.1.1.4'

loop_
_geom_angle_atom_site_label_1
_geom_angle_atom_site_label_2
_geom_angle_atom_site_label_3
_geom_angle
_geom_angle_site_symmetry_1
_geom_angle_site_symmetry_3
_geom_angle_publ_flag
N2 Re1 Cl1 80.04(11) . . ?
N3 Re1 Cl1 85.45(13) . . ?
N3 Re1 N2 75.22(17) . . ?
C30 Re1 Cl1 96.37(19) . . ?
C30 Re1 N2 104.1(2) . . ?
C30 Re1 N3 178.0(2) . . ?
C30 Re1 C31 84.9(3) . . ?
C30 Re1 C32 89.0(3) . . ?
C31 Re1 Cl1 94.16(19) . . ?
C31 Re1 N2 169.7(2) . . ?
C31 Re1 N3 95.9(2) . . ?
C31 Re1 C32 91.9(3) . . ?
C32 Re1 Cl1 172.21(18) . . ?
C32 Re1 N2 93.2(2) . . ?
C32 Re1 N3 89.1(2) . . ?
C2 O1 C12 111.2(4) . . ?
C3 O2 C1 111.9(5) . . ?
C4 O3 C5 114.3(6) . . ?
C6 O4 C7 113.9(6) . . ?
C9 O5 C8 114.9(5) . . ?
C10 N1 C11 117.0(4) . . ?
C13 N1 C10 125.8(5) . . ?
C13 N1 C11 117.3(5) . . ?
C20 N2 Re1 126.9(4) . . ?
C20 N2 C24 118.4(4) . . ?
C24 N2 Re1 113.5(3) . . ?
C25 N3 Re1 117.0(3) . . ?
C25 N3 C29 118.4(5) . . ?
C29 N3 Re1 124.6(4) . . ?
O2 C1 H1A 109.8 . . ?
O2 C1 H1B 109.8 . . ?
O2 C1 C2 109.5(5) . . ?
H1A C1 H1B 108.2 . . ?
C2 C1 H1A 109.8 . . ?
C2 C1 H1B 109.8 . . ?
O1 C2 C1 109.3(5) . . ?
O1 C2 H2A 109.8 . . ?
O1 C2 H2B 109.8 . . ?
C1 C2 H2A 109.8 . . ?
C1 C2 H2B 109.8 . . ?
H2A C2 H2B 108.3 . . ?
O2 C3 H3A 109.6 . . ?
O2 C3 H3B 109.6 . . ?
O2 C3 C4 110.3(5) . . ?
H3A C3 H3B 108.1 . . ?
C4 C3 H3A 109.6 . . ?
C4 C3 H3B 109.6 . . ?
O3 C4 C3 107.2(5) . . ?
O3 C4 H4A 110.3 . . ?
O3 C4 H4B 110.3 . . ?
C3 C4 H4A 110.3 . . ?
C3 C4 H4B 110.3 . . ?
H4A C4 H4B 108.5 . . ?
O3 C5 H5A 109.1 . . ?
O3 C5 H5B 109.1 . . ?
O3 C5 C6 112.7(6) . . ?
H5A C5 H5B 107.8 . . ?
C6 C5 H5A 109.1 . . ?
C6 C5 H5B 109.1 . . ?
O4 C6 C5 107.7(6) . . ?
O4 C6 H6A 110.2 . . ?
O4 C6 H6B 110.2 . . ?
C5 C6 H6A 110.2 . . ?
C5 C6 H6B 110.2 . . ?
H6A C6 H6B 108.5 . . ?
O4 C7 H7A 109.6 . . ?
O4 C7 H7B 109.6 . . ?
O4 C7 C8 110.1(7) . . ?
H7A C7 H7B 108.1 . . ?
C8 C7 H7A 109.6 . . ?
C8 C7 H7B 109.6 . . ?
O5 C8 C7 112.9(7) . . ?
O5 C8 H8A 109.0 . . ?
O5 C8 H8B 109.0 . . ?
C7 C8 H8A 109.0 . . ?
C7 C8 H8B 109.0 . . ?
H8A C8 H8B 107.8 . . ?
O5 C9 H9A 110.1 . . ?
O5 C9 H9B 110.1 . . ?
O5 C9 C10 108.0(5) . . ?
H9A C9 H9B 108.4 . . ?
C10 C9 H9A 110.1 . . ?
C10 C9 H9B 110.1 . . ?
N1 C10 C9 114.2(5) . . ?
N1 C10 H10A 108.7 . . ?
N1 C10 H10B 108.7 . . ?
C9 C10 H10A 108.7 . . ?
C9 C10 H10B 108.7 . . ?
H10A C10 H10B 107.6 . . ?
N1 C11 H11A 108.9 . . ?
N1 C11 H11B 108.9 . . ?
N1 C11 C12 113.2(5) . . ?
H11A C11 H11B 107.8 . . ?
C12 C11 H11A 108.9 . . ?
C12 C11 H11B 108.9 . . ?
O1 C12 C11 109.1(5) . . ?
O1 C12 H12A 109.9 . . ?
O1 C12 H12B 109.9 . . ?
C11 C12 H12A 109.9 . . ?
C11 C12 H12B 109.9 . . ?
H12A C12 H12B 108.3 . . ?
O6 C13 N1 122.6(5) . . ?
O6 C13 C14 118.4(5) . . ?
N1 C13 C14 119.0(5) . . ?
C15 C14 C13 118.5(5) . . ?
C15 C14 C19 119.1(5) . . ?
C19 C14 C13 122.0(5) . . ?
C14 C15 H15 119.4 . . ?
C16 C15 C14 121.3(5) . . ?
C16 C15 H15 119.4 . . ?
C15 C16 H16 120.2 . . ?
C15 C16 C17 119.7(6) . . ?
C17 C16 H16 120.2 . . ?
C16 C17 H17 120.0 . . ?
C18 C17 C16 120.0(6) . . ?
C18 C17 H17 120.0 . . ?
C17 C18 H18 119.6 . . ?
C17 C18 C19 120.8(5) . . ?
C19 C18 H18 119.6 . . ?
C14 C19 C20 122.8(5) . . ?
C18 C19 C14 119.1(5) . . ?
C18 C19 C20 117.8(5) . . ?
N2 C20 C19 119.4(5) . . ?
N2 C20 C21 121.4(5) . . ?
C21 C20 C19 119.0(5) . . ?
C20 C21 H21 119.9 . . ?
C22 C21 C20 120.2(5) . . ?
C22 C21 H21 119.9 . . ?
C21 C22 H22 120.8 . . ?
C21 C22 C23 118.5(5) . . ?
C23 C22 H22 120.8 . . ?
C22 C23 H23 120.4 . . ?
C22 C23 C24 119.3(5) . . ?
C24 C23 H23 120.4 . . ?
N2 C24 C23 122.2(5) . . ?
N2 C24 C25 116.5(4) . . ?
C23 C24 C25 121.3(5) . . ?
N3 C25 C24 115.9(5) . . ?
N3 C25 C26 121.1(5) . . ?
C26 C25 C24 123.0(5) . . ?
C25 C26 H26 120.1 . . ?
C27 C26 C25 119.9(6) . . ?
C27 C26 H26 120.1 . . ?
C26 C27 H27 120.4 . . ?
C28 C27 C26 119.1(5) . . ?
C28 C27 H27 120.4 . . ?
C27 C28 H28 120.4 . . ?
C27 C28 C29 119.2(5) . . ?
C29 C28 H28 120.4 . . ?
N3 C29 C28 122.2(6) . . ?
N3 C29 H29 118.9 . . ?
C28 C29 H29 118.9 . . ?
O7 C30 Re1 175.0(5) . . ?
O8 C31 Re1 179.7(7) . . ?
O9 C32 Re1 172.9(7) . . ?

loop_
_geom_bond_atom_site_label_1
_geom_bond_atom_site_label_2
_geom_bond_distance
_geom_bond_site_symmetry_2
_geom_bond_publ_flag
Re1 Cl1 2.5062(15) . ?
Re1 N2 2.232(4) . ?
Re1 N3 2.167(5) . ?
Re1 C30 1.913(6) . ?
Re1 C31 1.936(5) . ?
Re1 C32 2.012(7) . ?
O1 C2 1.424(7) . ?
O1 C12 1.428(7) . ?
O2 C1 1.413(8) . ?
O2 C3 1.412(7) . ?
O3 C4 1.412(8) . ?
O3 C5 1.413(9) . ?
O4 C6 1.404(8) . ?
O4 C7 1.421(8) . ?
O5 C8 1.418(8) . ?
O5 C9 1.416(7) . ?
O6 C13 1.231(7) . ?
O7 C30 1.158(7) . ?
O8 C31 1.122(6) . ?
O9 C32 1.035(7) . ?
N1 C10 1.449(7) . ?
N1 C11 1.476(7) . ?
N1 C13 1.346(7) . ?
N2 C20 1.350(7) . ?
N2 C24 1.355(7) . ?
N3 C25 1.347(7) . ?
N3 C29 1.359(7) . ?
C1 H1A 0.9900 . ?
C1 H1B 0.9900 . ?
C1 C2 1.516(9) . ?
C2 H2A 0.9900 . ?
C2 H2B 0.9900 . ?
C3 H3A 0.9900 . ?
C3 H3B 0.9900 . ?
C3 C4 1.500(9) . ?
C4 H4A 0.9900 . ?
C4 H4B 0.9900 . ?
C5 H5A 0.9900 . ?
C5 H5B 0.9900 . ?
C5 C6 1.511(11) . ?
C6 H6A 0.9900 . ?
C6 H6B 0.9900 . ?
C7 H7A 0.9900 . ?
C7 H7B 0.9900 . ?
C7 C8 1.497(12) . ?
C8 H8A 0.9900 . ?
C8 H8B 0.9900 . ?
C9 H9A 0.9900 . ?
C9 H9B 0.9900 . ?
C9 C10 1.505(9) . ?
C10 H10A 0.9900 . ?
C10 H10B 0.9900 . ?
C11 H11A 0.9900 . ?
C11 H11B 0.9900 . ?
C11 C12 1.520(9) . ?
C12 H12A 0.9900 . ?
C12 H12B 0.9900 . ?
C13 C14 1.505(8) . ?
C14 C15 1.398(8) . ?
C14 C19 1.416(8) . ?
C15 H15 0.9500 . ?
C15 C16 1.382(9) . ?
C16 H16 0.9500 . ?
C16 C17 1.402(9) . ?
C17 H17 0.9500 . ?
C17 C18 1.382(9) . ?
C18 H18 0.9500 . ?
C18 C19 1.404(8) . ?
C19 C20 1.499(8) . ?
C20 C21 1.392(8) . ?
C21 H21 0.9500 . ?
C21 C22 1.381(9) . ?
C22 H22 0.9500 . ?
C22 C23 1.381(8) . ?
C23 H23 0.9500 . ?
C23 C24 1.392(7) . ?
C24 C25 1.482(7) . ?
C25 C26 1.388(8) . ?
C26 H26 0.9500 . ?
C26 C27 1.381(8) . ?
C27 H27 0.9500 . ?
C27 C28 1.362(9) . ?
C28 H28 0.9500 . ?
C28 C29 1.379(9) . ?
C29 H29 0.9500 . ?

loop_
_geom_torsion_atom_site_label_1
_geom_torsion_atom_site_label_2
_geom_torsion_atom_site_label_3
_geom_torsion_atom_site_label_4
_geom_torsion
_geom_torsion_site_symmetry_1
_geom_torsion_site_symmetry_2
_geom_torsion_site_symmetry_3
_geom_torsion_site_symmetry_4
_geom_torsion_publ_flag
Re1 N2 C20 C19 20.9(7) . . . . ?
Re1 N2 C20 C21 -164.6(4) . . . . ?
Re1 N2 C24 C23 165.6(4) . . . . ?
Re1 N2 C24 C25 -15.6(5) . . . . ?
Re1 N3 C25 C24 0.0(6) . . . . ?
Re1 N3 C25 C26 177.9(4) . . . . ?
Re1 N3 C29 C28 -176.4(4) . . . . ?
O2 C1 C2 O1 -65.4(7) . . . . ?
O2 C3 C4 O3 72.3(7) . . . . ?
O3 C5 C6 O4 64.1(9) . . . . ?
O4 C7 C8 O5 -90.7(8) . . . . ?
O5 C9 C10 N1 -69.5(7) . . . . ?
O6 C13 C14 C15 100.1(6) . . . . ?
O6 C13 C14 C19 -72.5(7) . . . . ?
N1 C11 C12 O1 88.4(6) . . . . ?
N1 C13 C14 C15 -78.8(7) . . . . ?
N1 C13 C14 C19 108.6(6) . . . . ?
N2 C20 C21 C22 0.4(9) . . . . ?
N2 C24 C25 N3 10.8(7) . . . . ?
N2 C24 C25 C26 -167.1(5) . . . . ?
N3 C25 C26 C27 -0.1(8) . . . . ?
C1 O2 C3 C4 -171.6(5) . . . . ?
C2 O1 C12 C11 -170.0(5) . . . . ?
C3 O2 C1 C2 -174.1(5) . . . . ?
C4 O3 C5 C6 103.3(8) . . . . ?
C5 O3 C4 C3 -178.8(6) . . . . ?
C6 O4 C7 C8 147.9(6) . . . . ?
C7 O4 C6 C5 169.9(6) . . . . ?
C8 O5 C9 C10 172.8(6) . . . . ?
C9 O5 C8 C7 69.7(8) . . . . ?
C10 N1 C11 C12 -53.3(7) . . . . ?
C10 N1 C13 O6 -177.8(5) . . . . ?
C10 N1 C13 C14 1.1(8) . . . . ?
C11 N1 C10 C9 -66.8(7) . . . . ?
C11 N1 C13 O6 1.8(8) . . . . ?
C11 N1 C13 C14 -179.3(5) . . . . ?
C12 O1 C2 C1 -170.6(5) . . . . ?
C13 N1 C10 C9 112.8(6) . . . . ?
C13 N1 C11 C12 127.1(6) . . . . ?
C13 C14 C15 C16 -172.9(5) . . . . ?
C13 C14 C19 C18 171.8(5) . . . . ?
C13 C14 C19 C20 -2.4(8) . . . . ?
C14 C15 C16 C17 0.4(9) . . . . ?
C14 C19 C20 N2 -121.2(6) . . . . ?
C14 C19 C20 C21 64.2(7) . . . . ?
C15 C14 C19 C18 -0.8(8) . . . . ?
C15 C14 C19 C20 -175.0(5) . . . . ?
C15 C16 C17 C18 0.0(10) . . . . ?
C16 C17 C18 C19 -0.8(10) . . . . ?
C17 C18 C19 C14 1.2(9) . . . . ?
C17 C18 C19 C20 175.7(6) . . . . ?
C18 C19 C20 N2 64.5(7) . . . . ?
C18 C19 C20 C21 -110.1(6) . . . . ?
C19 C14 C15 C16 -0.1(8) . . . . ?
C19 C20 C21 C22 174.9(5) . . . . ?
C20 N2 C24 C23 -2.7(7) . . . . ?
C20 N2 C24 C25 176.1(4) . . . . ?
C20 C21 C22 C23 -2.1(9) . . . . ?
C21 C22 C23 C24 1.4(9) . . . . ?
C22 C23 C24 N2 1.0(8) . . . . ?
C22 C23 C24 C25 -177.7(5) . . . . ?
C23 C24 C25 N3 -170.4(5) . . . . ?
C23 C24 C25 C26 11.8(8) . . . . ?
C24 N2 C20 C19 -172.5(4) . . . . ?
C24 N2 C20 C21 2.0(7) . . . . ?
C24 C25 C26 C27 177.6(5) . . . . ?
C25 N3 C29 C28 1.2(9) . . . . ?
C25 C26 C27 C28 -1.0(9) . . . . ?
C26 C27 C28 C29 2.3(9) . . . . ?
C27 C28 C29 N3 -2.4(9) . . . . ?
C29 N3 C25 C24 -177.8(5) . . . . ?
C29 N3 C25 C26 0.1(8) . . . . ?
